data_7011389
loop_
_publ_author_name
'Bowmaker, Graham A.'
'Boyd, Sue E.'
'Hanna, John V.'
'Hart, Robert D.'
'Healy, Peter C.'
'Skelton, Brian W.'
'White, Allan H.'

_publ_section_title
;
 Structural and spectroscopic studies on three-coordinate complexes of
 copper(i) halides with tricyclohexylphosphine
;
_journal_issue 13
_journal_name_full 'Journal of the Chemical Society, Dalton Transactions'
_journal_page_first 2722
_journal_paper_doi 10.1039/b111121n
_journal_year 2002
_chemical_formula_sum 'C36 H66 Cu2 I2 P2'
_chemical_formula_weight 941.77
_space_group_IT_number 2
_symmetry_cell_setting triclinic
_symmetry_space_group_name_Hall '-P 1'
_symmetry_space_group_name_H-M 'P -1'
_cell_angle_alpha 100.31(3)
_cell_angle_beta 86.07(3)
_cell_angle_gamma 116.94(2)
_cell_formula_units_Z 1
_cell_length_a 8.802(3)
_cell_length_b 9.832(4)
_cell_length_c 12.935(3)
_cell_measurement_reflns_used 16
_cell_measurement_temperature 293
_cell_measurement_theta_max 13.2
_cell_measurement_theta_min 12.8
_cell_volume 981.7(6)
_computing_cell_refinement 'Siemens SAINT (Siemens, 1995)'
_computing_data_collection 'Siemens SMART (Siemens, 1995)'
_computing_data_reduction 'xtal ADDREF SORTRF'
_computing_molecular_graphics xtal
_computing_publication_material 'xtal BONDLA CIFIO'
_computing_structure_refinement 'xtal CRYLSQ'
_computing_structure_solution xtal
_diffrn_ambient_temperature 293
_diffrn_measurement_device_type
;
CAD4 diffractometer
;
_diffrn_measurement_method '2\q-\w scans'
_diffrn_radiation_detector 'scintillation counter'
_diffrn_radiation_monochromator graphite
_diffrn_radiation_source 'sealed tube'
_diffrn_radiation_type 'Mo K\a'
_diffrn_radiation_wavelength .71073
_diffrn_reflns_av_sigmaI/netI 0
_diffrn_reflns_limit_h_max 9
_diffrn_reflns_limit_h_min 0
_diffrn_reflns_limit_k_max 11
_diffrn_reflns_limit_k_min -12
_diffrn_reflns_limit_l_max 16
_diffrn_reflns_limit_l_min -16
_diffrn_reflns_number 3837
_diffrn_reflns_theta_max 27.49
_diffrn_reflns_theta_min 1.6
_diffrn_standards_decay_% 0
_diffrn_standards_interval_time 60
_diffrn_standards_number 8
_exptl_absorpt_coefficient_mu 2.76
_exptl_absorpt_correction_T_max .46
_exptl_absorpt_correction_T_min .39
_exptl_absorpt_correction_type analytical
_exptl_absorpt_process_details
;
XTAl absorb                
;
_exptl_crystal_colour colourless
_exptl_crystal_density_diffrn 1.593
_exptl_crystal_description block
_exptl_crystal_F_000 476
_exptl_crystal_size_max .45
_exptl_crystal_size_mid .44
_exptl_crystal_size_min .36
_refine_diff_density_max .877
_refine_diff_density_min -1.618
_refine_ls_goodness_of_fit_all 1.554
_refine_ls_goodness_of_fit_ref 1.67
_refine_ls_hydrogen_treatment noref
_refine_ls_matrix_type full
_refine_ls_number_constraints 0
_refine_ls_number_parameters 190
_refine_ls_number_reflns 2969
_refine_ls_number_restraints 0
_refine_ls_R_factor_all .055
_refine_ls_R_factor_gt .043
_refine_ls_shift/su_max .043
_refine_ls_shift/su_mean .004
_refine_ls_structure_factor_coef F
_refine_ls_weighting_scheme calc
_refine_ls_wR_factor_all .061
_refine_ls_wR_factor_ref .057
_reflns_d_resolution_high .77
_reflns_d_resolution_low 12.693
_reflns_limit_h_max 9
_reflns_limit_h_min 0
_reflns_limit_k_max 11
_reflns_limit_k_min -12
_reflns_limit_l_max 16
_reflns_limit_l_min -16
_reflns_number_gt 2969
_reflns_number_total 3837
_reflns_threshold_expression 'I    > 3.00 sig(I   )'
_cod_data_source_file b111121n.txt
_cod_data_source_block icupcy
_cod_original_sg_symbol_Hall -p1
_cod_original_sg_symbol_H-M P-1
_cod_database_code 7011389

loop_
_symmetry_equiv_pos_as_xyz
+x,+y,+z
-x,-y,-z

loop_
_atom_site_label
_atom_site_fract_x
_atom_site_fract_y
_atom_site_fract_z
_atom_site_U_iso_or_equiv
_atom_site_adp_type
_atom_site_calc_flag
_atom_site_calc_attached_atom
_atom_site_occupancy
_atom_site_disorder_assembly
_atom_site_disorder_group
Cu .94021(8) .09097(8) .08310(5) .0394(3) Uani ? ? 1.00000 ? ?
I -.21363(6) -.06575(6) -.09104(3) .0687(3) Uani ? ? 1.00000 ? ?
P .84079(16) .21252(15) .20907(10) .0299(5) Uani ? ? 1.00000 ? ?
C11 .9684(6) .2869(6) .3322(4) .032(2) Uani ? ? 1.00000 ? ?
C12 .9847(7) .1568(6) .3737(4) .037(2) Uani ? ? 1.00000 ? ?
C13 1.0958(7) .2196(7) .4722(5) .046(3) Uani ? ? 1.00000 ? ?
C14 1.2698(7) .3475(7) .4551(5) .050(3) Uani ? ? 1.00000 ? ?
C15 1.2567(7) .4758(7) .4128(5) .049(3) Uani ? ? 1.00000 ? ?
C16 1.1464(7) .4144(6) .3141(5) .041(3) Uani ? ? 1.00000 ? ?
C21 .8349(7) .3840(6) .1730(4) .036(2) Uani ? ? 1.00000 ? ?
C22 .7680(9) .4725(7) .2554(5) .056(3) Uani ? ? 1.00000 ? ?
C23 .7839(12) .6192(9) .2184(6) .077(4) Uani ? ? 1.00000 ? ?
C24 .6932(11) .5790(9) .1163(6) .075(4) Uani ? ? 1.00000 ? ?
C25 .7551(9) .4891(8) .0333(5) .060(3) Uani ? ? 1.00000 ? ?
C26 .7440(8) .3452(7) .0686(5) .049(3) Uani ? ? 1.00000 ? ?
C31 .6199(6) .0857(6) .2445(4) .033(2) Uani ? ? 1.00000 ? ?
C32 .5642(7) .1232(6) .3554(4) .037(2) Uani ? ? 1.00000 ? ?
C33 .3790(7) .0147(7) .3723(4) .046(3) Uani ? ? 1.00000 ? ?
C34 .3444(8) -.1524(7) .3473(5) .055(3) Uani ? ? 1.00000 ? ?
C35 .3973(8) -.1909(7) .2371(5) .053(3) Uani ? ? 1.00000 ? ?
C36 .5825(7) -.0845(6) .2183(4) .045(3) Uani ? ? 1.00000 ? ?
H11 .91175 .32909 .38528 .03880 Uiso ? ? 1.00000 ? ?
H12a 1.03749 .11143 .32000 .04780 Uiso ? ? 1.00000 ? ?
H12b .87514 .07950 .38672 .04780 Uiso ? ? 1.00000 ? ?
H13a 1.10679 .13571 .49444 .05780 Uiso ? ? 1.00000 ? ?
H13b 1.03940 .25801 .52714 .05780 Uiso ? ? 1.00000 ? ?
H14a 1.33075 .30614 .40327 .06580 Uiso ? ? 1.00000 ? ?
H14b 1.33683 .38920 .51792 .06580 Uiso ? ? 1.00000 ? ?
H15a 1.36808 .55218 .39864 .06160 Uiso ? ? 1.00000 ? ?
H15b 1.20716 .52376 .46617 .06160 Uiso ? ? 1.00000 ? ?
H16a 1.19915 .37088 .25926 .05250 Uiso ? ? 1.00000 ? ?
H16b 1.13545 .49598 .29054 .05250 Uiso ? ? 1.00000 ? ?
H21 .95343 .45630 .16635 .04320 Uiso ? ? 1.00000 ? ?
H22a .64715 .40676 .26530 .05960 Uiso ? ? 1.00000 ? ?
H22b .82393 .49612 .32136 .05960 Uiso ? ? 1.00000 ? ?
H23a .74633 .67708 .27185 .07470 Uiso ? ? 1.00000 ? ?
H23b .90642 .68504 .20964 .07470 Uiso ? ? 1.00000 ? ?
H24a .57233 .51486 .12690 .07950 Uiso ? ? 1.00000 ? ?
H24b .70320 .66943 .09330 .07950 Uiso ? ? 1.00000 ? ?
H25a .69267 .46115 -.03095 .07150 Uiso ? ? 1.00000 ? ?
H25b .87322 .55389 .02000 .07150 Uiso ? ? 1.00000 ? ?
H26a .62408 .27476 .07607 .05770 Uiso ? ? 1.00000 ? ?
H26b .78858 .29159 .01576 .05770 Uiso ? ? 1.00000 ? ?
H31 .54784 .10539 .20195 .04250 Uiso ? ? 1.00000 ? ?
H32a .63400 .11450 .40404 .04420 Uiso ? ? 1.00000 ? ?
H32b .58020 .22868 .36770 .04420 Uiso ? ? 1.00000 ? ?
H33a .34791 .03895 .44288 .05850 Uiso ? ? 1.00000 ? ?
H33b .30776 .03004 .32624 .05750 Uiso ? ? 1.00000 ? ?
H34a .41325 -.16897 .39581 .06920 Uiso ? ? 1.00000 ? ?
H34b .22900 -.21943 .35812 .06920 Uiso ? ? 1.00000 ? ?
H35a .37739 -.29702 .22386 .06250 Uiso ? ? 1.00000 ? ?
H35b .32565 -.18008 .18981 .06250 Uiso ? ? 1.00000 ? ?
H36a .65441 -.10140 .26269 .05200 Uiso ? ? 1.00000 ? ?
H36b .61136 -.10778 .14707 .05200 Uiso ? ? 1.00000 ? ?

loop_
_atom_site_aniso_label
_atom_site_aniso_U_11
_atom_site_aniso_U_22
_atom_site_aniso_U_33
_atom_site_aniso_U_12
_atom_site_aniso_U_13
_atom_site_aniso_U_23
Cu .0414(4) .0423(4) .0377(4) .0233(3) .0045(3) .0030(3)
I .0596(3) .1068(4) .0508(3) .0560(3) -.0142(2) -.0177(2)
P .0301(7) .0293(7) .0308(7) .0146(6) -.0003(5) .0027(5)
C11 .033(3) .033(3) .030(3) .017(2) -.003(2) -.000(2)
C12 .035(3) .035(3) .041(3) .014(2) -.002(2) .008(2)
C13 .046(3) .051(4) .045(3) .024(3) -.005(3) .013(3)
C14 .040(3) .055(4) .054(4) .019(3) -.015(3) .005(3)
C15 .041(3) .036(3) .061(4) .010(3) -.013(3) .001(3)
C16 .038(3) .030(3) .050(3) .009(2) -.006(2) .009(2)
C21 .042(3) .033(3) .036(3) .018(3) -.001(2) .006(2)
C22 .090(5) .049(4) .045(3) .045(4) .005(3) .009(3)
C23 .138(7) .063(5) .063(5) .074(5) .006(5) .011(4)
C24 .120(7) .073(5) .071(5) .072(5) .010(4) .025(4)
C25 .079(5) .065(4) .052(4) .043(4) -.002(3) .017(3)
C26 .062(4) .049(4) .044(3) .031(3) -.006(3) .008(3)
C31 .028(3) .036(3) .034(3) .014(2) .001(2) .004(2)
C32 .041(3) .036(3) .037(3) .020(3) .002(2) .002(2)
C33 .041(3) .054(4) .041(3) .021(3) .012(3) .008(3)
C34 .052(4) .040(4) .062(4) .011(3) .015(3) .015(3)
C35 .060(4) .030(3) .055(4) .009(3) .007(3) .002(3)
C36 .049(3) .031(3) .046(3) .014(3) .011(3) .002(2)

loop_
_atom_type_symbol
_atom_type_description
_atom_type_oxidation_number
_atom_type_number_in_cell
_atom_type_scat_dispersion_real
_atom_type_scat_dispersion_imag
_atom_type_scat_source
C ? 0 36 .002 .002 'Int. Tables Vol IV Tables 2.2B and 2.3.1'
I ? 0 2 -.726 1.812 'Int. Tables Vol IV Tables 2.2B and 2.3.1'
Cu ? 0 2 .263 1.266 'Int. Tables Vol IV Tables 2.2B and 2.3.1'
P ? 0 2 .09 .095 'Int. Tables Vol IV Tables 2.2B and 2.3.1'
H ? 0 66 0 0 'Int. Tables Vol IV Tables 2.2B and 2.3.1'

loop_
_diffrn_attenuator_code
_diffrn_attenuator_scale
? ?

loop_
_geom_angle_atom_site_label_1
_geom_angle_atom_site_label_2
_geom_angle_atom_site_label_3
_geom_angle_site_symmetry_1
_geom_angle_site_symmetry_2
_geom_angle_site_symmetry_3
_geom_angle
_geom_angle_publ_flag
P Cu I . . '1 655' 125.43(5) ?
P Cu I . . '2 655' 126.23(5) ?
P Cu Cu . . '2 755' 176.59(4) ?
I Cu I '1 655' . '2 655' 108.20(4) ?
I Cu Cu '1 655' . '2 755' 53.74(3) ?
I Cu Cu '2 655' . '2 755' 54.46(3) ?
Cu I Cu '1 455' . '2 655' 71.80(3) ?
Cu P C11 . . . 113.7(2) ?
Cu P C21 . . . 113.39(18) ?
Cu P C31 . . . 112.00(18) ?
C11 P C21 . . . 104.7(2) ?
C11 P C31 . . . 106.4(2) ?
C21 P C31 . . . 105.9(3) ?
P C11 C12 . . . 111.3(3) ?
P C11 C16 . . . 110.1(4) ?
P C11 H11 . . . 109.0 ?
C12 C11 C16 . . . 109.7(5) ?
C12 C11 H11 . . . 107.4 ?
C16 C11 H11 . . . 109.3 ?
C11 C12 C13 . . . 111.1(4) ?
C11 C12 H12a . . . 107.9 ?
C11 C12 H12b . . . 109.7 ?
C13 C12 H12a . . . 108.6 ?
C13 C12 H12b . . . 110.8 ?
H12a C12 H12b . . . 108.6 ?
C12 C13 C14 . . . 112.1(5) ?
C12 C13 H13a . . . 108.9 ?
C12 C13 H13b . . . 108.6 ?
C14 C13 H13a . . . 110.2 ?
C14 C13 H13b . . . 109.5 ?
H13a C13 H13b . . . 107.4 ?
C13 C14 C15 . . . 111.5(6) ?
C13 C14 H14a . . . 109.4 ?
C13 C14 H14b . . . 111.6 ?
C15 C14 H14a . . . 107.3 ?
C15 C14 H14b . . . 109.6 ?
H14a C14 H14b . . . 107.2 ?
C14 C15 C16 . . . 111.7(5) ?
C14 C15 H15a . . . 109.9 ?
C14 C15 H15b . . . 107.8 ?
C16 C15 H15a . . . 109.9 ?
C16 C15 H15b . . . 109.2 ?
H15a C15 H15b . . . 108.2 ?
C11 C16 C15 . . . 111.7(5) ?
C11 C16 H16a . . . 107.9 ?
C11 C16 H16b . . . 109.2 ?
C15 C16 H16a . . . 109.4 ?
C15 C16 H16b . . . 110.5 ?
H16a C16 H16b . . . 108.1 ?
P C21 C22 . . . 116.2(4) ?
P C21 C26 . . . 111.7(4) ?
P C21 H21 . . . 104.7 ?
C22 C21 C26 . . . 110.6(6) ?
C22 C21 H21 . . . 103.9 ?
C26 C21 H21 . . . 109.0 ?
C21 C22 C23 . . . 110.6(5) ?
C21 C22 H22a . . . 108.4 ?
C21 C22 H22b . . . 110.9 ?
C23 C22 H22a . . . 107.7 ?
C23 C22 H22b . . . 112.0 ?
H22a C22 H22b . . . 107.1 ?
C22 C23 C24 . . . 110.9(6) ?
C22 C23 H23a . . . 110.3 ?
C22 C23 H23b . . . 106.9 ?
C24 C23 H23a . . . 112.9 ?
C24 C23 H23b . . . 109.4 ?
H23a C23 H23b . . . 106.2 ?
C23 C24 C25 . . . 112.0(9) ?
C23 C24 H24a . . . 108.0 ?
C23 C24 H24b . . . 110.9 ?
C25 C24 H24a . . . 108.2 ?
C25 C24 H24b . . . 110.4 ?
H24a C24 H24b . . . 107.2 ?
C24 C25 C26 . . . 111.6(6) ?
C24 C25 H25a . . . 110.8 ?
C24 C25 H25b . . . 108.5 ?
C26 C25 H25a . . . 110.2 ?
C26 C25 H25b . . . 107.8 ?
H25a C25 H25b . . . 107.8 ?
C21 C26 C25 . . . 111.8(5) ?
C21 C26 H26a . . . 108.8 ?
C21 C26 H26b . . . 110.7 ?
C25 C26 H26a . . . 108.3 ?
C25 C26 H26b . . . 110.4 ?
H26a C26 H26b . . . 106.6 ?
P C31 C32 . . . 117.1(3) ?
P C31 C36 . . . 110.9(4) ?
P C31 H31 . . . 105.1 ?
C32 C31 C36 . . . 110.8(4) ?
C32 C31 H31 . . . 102.3 ?
C36 C31 H31 . . . 110.0 ?
C31 C32 C33 . . . 111.5(4) ?
C31 C32 H32a . . . 108.9 ?
C31 C32 H32b . . . 109.1 ?
C33 C32 H32a . . . 109.4 ?
C33 C32 H32b . . . 109.7 ?
H32a C32 H32b . . . 108.2 ?
C32 C33 C34 . . . 111.9(6) ?
C32 C33 H33a . . . 109.9 ?
C32 C33 H33b . . . 108.9 ?
C34 C33 H33a . . . 110.5 ?
C34 C33 H33b . . . 108.0 ?
H33a C33 H33b . . . 107.5 ?
C33 C34 C35 . . . 111.0(5) ?
C33 C34 H34a . . . 108.0 ?
C33 C34 H34b . . . 111.6 ?
C35 C34 H34a . . . 107.7 ?
C35 C34 H34b . . . 111.1 ?
H34a C34 H34b . . . 107.2 ?
C34 C35 C36 . . . 111.9(4) ?
C34 C35 H35a . . . 109.4 ?
C34 C35 H35b . . . 107.5 ?
C36 C35 H35a . . . 110.5 ?
C36 C35 H35b . . . 109.5 ?
H35a C35 H35b . . . 107.8 ?
C31 C36 C35 . . . 111.6(6) ?
C31 C36 H36a . . . 108.3 ?
C31 C36 H36b . . . 109.8 ?
C35 C36 H36a . . . 109.1 ?
C35 C36 H36b . . . 110.3 ?
H36a C36 H36b . . . 107.6 ?

loop_
_geom_bond_atom_site_label_1
_geom_bond_atom_site_label_2
_geom_bond_site_symmetry_1
_geom_bond_site_symmetry_2
_geom_bond_distance
_geom_bond_publ_flag
Cu P . . 2.2145(17) ?
Cu I . '1 655' 2.5626(9) ?
Cu I . '2 655' 2.5392(13) ?
Cu Cu . '2 755' 2.9914(12) ?
P C11 . . 1.849(5) ?
P C21 . . 1.852(7) ?
P C31 . . 1.852(5) ?
C11 C12 . . 1.539(9) ?
C11 C16 . . 1.535(6) ?
C11 H11 . . .964 ?
C12 C13 . . 1.517(8) ?
C12 H12a . . .964 ?
C12 H12b . . .946 ?
C13 C14 . . 1.512(7) ?
C13 H13a . . .966 ?
C13 H13b . . .959 ?
C14 C15 . . 1.513(11) ?
C14 H14a . . .976 ?
C14 H14b . . .951 ?
C15 C16 . . 1.517(8) ?
C15 H15a . . .957 ?
C15 H15b . . .958 ?
C16 H16a . . .964 ?
C16 H16b . . .953 ?
C21 C22 . . 1.512(9) ?
C21 C26 . . 1.515(8) ?
C21 H21 . . .969 ?
C22 C23 . . 1.543(12) ?
C22 H22a . . .976 ?
C22 H22b . . .952 ?
C23 C24 . . 1.487(12) ?
C23 H23a . . .954 ?
C23 H23b . . .986 ?
C24 C25 . . 1.499(12) ?
C24 H24a . . .975 ?
C24 H24b . . .952 ?
C25 C26 . . 1.523(12) ?
C25 H25a . . .955 ?
C25 H25b . . .965 ?
C26 H26a . . .975 ?
C26 H26b . . .960 ?
C31 C32 . . 1.521(7) ?
C31 C36 . . 1.529(8) ?
C31 H31 . . .969 ?
C32 C33 . . 1.517(7) ?
C32 H32a . . .949 ?
C32 H32b . . .966 ?
C33 C34 . . 1.506(10) ?
C33 H33a . . .955 ?
C33 H33b . . .969 ?
C34 C35 . . 1.507(9) ?
C34 H34a . . .983 ?
C34 H34b . . .945 ?
C35 C36 . . 1.517(8) ?
C35 H35a . . .960 ?
C35 H35b . . .959 ?
C36 H36a . . .968 ?
C36 H36b . . .954 ?

loop_
_geom_hbond_atom_site_label_D
_geom_hbond_atom_site_label_H
_geom_hbond_atom_site_label_A
_geom_hbond_site_symmetry_D
_geom_hbond_site_symmetry_H
_geom_hbond_site_symmetry_A
_geom_hbond_distance_DH
_geom_hbond_distance_HA
_geom_hbond_distance_DA
_geom_hbond_angle_DHA
_geom_hbond_publ_flag
? ? ? ? ? ? ? ? ? ? ?

loop_
_geom_torsion_atom_site_label_1
_geom_torsion_atom_site_label_2
_geom_torsion_atom_site_label_3
_geom_torsion_atom_site_label_4
_geom_torsion_site_symmetry_1
_geom_torsion_site_symmetry_2
_geom_torsion_site_symmetry_3
_geom_torsion_site_symmetry_4
_geom_torsion
_geom_torsion_publ_flag
? ? ? ? ? ? ? ? ? ?
